data_1523304
loop_
_publ_author_name
'Brown, A.R.G.'
'Clark, D.'
'Eastabrook, J.'
'Jepson, K.S.'

_publ_section_title
;
 The titanium-niobium system
;
_journal_name_full 'Nature (London)'
_journal_page_first 914
_journal_page_last 915
_journal_volume 201
_journal_year 1964
_chemical_formula_sum 'Nb0.2 Ti0.8'
_chemical_name_systematic '(Nb0.2 Ti0.8)'
_space_group_IT_number 63
_symmetry_space_group_name_Hall '-C 2c 2'
_symmetry_space_group_name_H-M 'C m c m'
_cell_angle_alpha 90
_cell_angle_beta 90
_cell_angle_gamma 90
_cell_formula_units_Z 4
_cell_length_a 3.166
_cell_length_b 4.854
_cell_length_c 4.652
_cell_volume 71.491
_citation_journal_id_ASTM NATUAS
_cod_data_source_file Brown_NATUAS_1964_1412.cif
_cod_data_source_block Nb0.2Ti0.8
_cod_original_cell_volume 71.49084
_cod_database_code 1523304

loop_
_symmetry_equiv_pos_as_xyz
x,y,z
-x,-y,z+1/2
x,-y,-z
-x,y,-z+1/2
-x,-y,-z
x,y,-z-1/2
-x,y,z
x,-y,z-1/2
x+1/2,y+1/2,z
-x+1/2,-y+1/2,z+1/2
x+1/2,-y+1/2,-z
-x+1/2,y+1/2,-z+1/2
-x+1/2,-y+1/2,-z
x+1/2,y+1/2,-z-1/2
-x+1/2,y+1/2,z
x+1/2,-y+1/2,z-1/2

loop_
_atom_site_label
_atom_site_type_symbol
_atom_site_fract_x
_atom_site_fract_y
_atom_site_fract_z
_atom_site_occupancy
_atom_site_U_iso_or_equiv
Ti1 Ti 0 0.2 0.25 0.8 0.0
Nb1 Nb 0 0.2 0.25 0.2 0.0
